data_1530791
loop_
_publ_author_name
'Smolin, Yu.I.'
'Shepelev, Yu.F.'

_publ_section_title
;
 The crystal structure of (Gd2 O3)7 (Si O2)9
;
_journal_name_full 'Izvestiya Akademii Nauk SSSR, Neorganicheskie Materialy'
_journal_page_first 1823
_journal_page_last 1825
_journal_volume 5
_journal_year 1969
_chemical_formula_sum 'Gd4.67 O13 Si3'
_chemical_name_systematic 'Gd4.67 (Si O4)3 O'
_space_group_IT_number 176
_symmetry_space_group_name_Hall '-P 6c'
_symmetry_space_group_name_H-M 'P 63/m'
_cell_angle_alpha 90
_cell_angle_beta 90
_cell_angle_gamma 120
_cell_formula_units_Z 2
_cell_length_a 9.45
_cell_length_b 9.45
_cell_length_c 6.87
_cell_volume 531.314
_citation_journal_id_ASTM IVNMAW
_cod_data_source_file Smolin_IVNMAW_1969_1950.cif
_cod_data_source_block Gd4.67O13Si3
_cod_original_cell_volume 531.3137
_cod_database_code 1530791

loop_
_symmetry_equiv_pos_as_xyz
x,y,z
x-y,x,z+1/2
-y,x-y,z
-x,-y,z+1/2
-x+y,-x,z
y,-x+y,z+1/2
-x,-y,-z
-x+y,-x,-z-1/2
y,-x+y,-z
x,y,-z-1/2
x-y,x,-z
-y,x-y,-z-1/2

loop_
_atom_site_label
_atom_site_type_symbol
_atom_site_fract_x
_atom_site_fract_y
_atom_site_fract_z
_atom_site_occupancy
_atom_site_U_iso_or_equiv
O3 O-2 0.3418 0.2497 0.0575 1 0.0
Gd1 Gd+3 0.24001 0.23321 0.75 1 0.0
O4 O-2 0 0 0.25 1 0.0
O2 O-2 0.6002 0.474 0.25 1 0.0
Si1 Si+4 0.4001 0.3721 0.25 1 0.0
O1 O-2 0.3178 0.4872 0.25 1 0.0
Gd2 Gd+3 0.3333 0.6667 0 0.8333 0.0
